data_4127454
loop_
_publ_author_name
'Tian, Miaomiao'
'Bai, Dachang'
'Zheng, Guangfan'
'Chang, Junbiao'
'Li, Xingwei'

_publ_section_title
;
 Rh(III)-Catalyzed Asymmetric Synthesis of Axially Chiral Biindolyls by
 Merging C-H Activation and Nucleophilic Cyclization.
;
_journal_issue 24
_journal_name_full 'Journal of the American Chemical Society'
_journal_page_first 9527
_journal_page_last 9532
_journal_paper_doi 10.1021/jacs.9b04711
_journal_volume 141
_journal_year 2019
_chemical_formula_sum 'C42 H33 I N3 O2 Rh'
_chemical_formula_weight 841.52
_space_group_IT_number 19
_space_group_name_Hall 'P 2ac 2ab'
_space_group_name_H-M_alt 'P 21 21 21'
_symmetry_cell_setting orthorhombic
_symmetry_space_group_name_Hall 'P 2ac 2ab'
_symmetry_space_group_name_H-M 'P 21 21 21'
_atom_sites_solution_hydrogens geom
_atom_sites_solution_primary direct
_atom_sites_solution_secondary difmap
_audit_creation_method SHELXL-97
_cell_angle_alpha 90.00
_cell_angle_beta 90.00
_cell_angle_gamma 90.00
_cell_formula_units_Z 4
_cell_length_a 10.0127(2)
_cell_length_b 13.6575(2)
_cell_length_c 30.8925(5)
_cell_measurement_reflns_used 27185
_cell_measurement_temperature 293(2)
_cell_measurement_theta_max 26.5400
_cell_measurement_theta_min 3.5630
_cell_volume 4224.50(12)
_computing_structure_refinement 'SHELXL-97 (Sheldrick, 2008)'
_diffrn_ambient_temperature 293(2)
_diffrn_measured_fraction_theta_full 0.961
_diffrn_measured_fraction_theta_max 0.961
_diffrn_measurement_device_type 'SuperNova, Dual, Cu at home/near, Atlas'
_diffrn_measurement_method '\w scans'
_diffrn_radiation_monochromator graphite
_diffrn_radiation_source 'fine-focus sealed tube'
_diffrn_radiation_type MoK\a
_diffrn_radiation_wavelength 0.71073
_diffrn_reflns_av_R_equivalents 0.0675
_diffrn_reflns_av_sigmaI/netI 0.0580
_diffrn_reflns_limit_h_max 13
_diffrn_reflns_limit_h_min -13
_diffrn_reflns_limit_k_max 19
_diffrn_reflns_limit_k_min -17
_diffrn_reflns_limit_l_max 43
_diffrn_reflns_limit_l_min -40
_diffrn_reflns_number 88758
_diffrn_reflns_theta_full 29.73
_diffrn_reflns_theta_max 29.73
_diffrn_reflns_theta_min 3.26
_exptl_absorpt_coefficient_mu 1.169
_exptl_absorpt_correction_T_max 1.00000
_exptl_absorpt_correction_T_min 0.14439
_exptl_absorpt_correction_type multi-scan
_exptl_crystal_colour orange
_exptl_crystal_density_diffrn 1.323
_exptl_crystal_density_method 'not measured'
_exptl_crystal_description block
_exptl_crystal_F_000 1680
_platon_squeeze_details
;
;
_refine_diff_density_max 0.433
_refine_diff_density_min -0.482
_refine_diff_density_rms 0.093
_refine_ls_abs_structure_details 'Flack H D (1983), Acta Cryst. A39, 876-881'
_refine_ls_abs_structure_Flack 0.01(3)
_refine_ls_extinction_method none
_refine_ls_goodness_of_fit_ref 0.646
_refine_ls_hydrogen_treatment mixed
_refine_ls_matrix_type full
_refine_ls_number_parameters 445
_refine_ls_number_reflns 11284
_refine_ls_number_restraints 1
_refine_ls_restrained_S_all 0.646
_refine_ls_R_factor_all 0.0827
_refine_ls_R_factor_gt 0.0484
_refine_ls_shift/su_max 0.008
_refine_ls_shift/su_mean 0.000
_refine_ls_structure_factor_coef Fsqd
_refine_ls_weighting_details 'calc w=1/[\s^2^(Fo^2^)+(0.2000P)^2^+2.5000P] where P=(Fo^2^+2Fc^2^)/3'
_refine_ls_weighting_scheme calc
_refine_ls_wR_factor_gt 0.1536
_refine_ls_wR_factor_ref 0.1837
_reflns_number_gt 7815
_reflns_number_total 11284
_reflns_threshold_expression >2\s(I)
_cod_data_source_file ja9b04711_si_003.cif
_cod_data_source_block 1
_cod_database_code 4127454

loop_
_symmetry_equiv_pos_as_xyz
'x, y, z'
'-x+1/2, -y, z+1/2'
'-x, y+1/2, -z+1/2'
'x+1/2, -y+1/2, -z'

loop_
_atom_site_label
_atom_site_type_symbol
_atom_site_fract_x
_atom_site_fract_y
_atom_site_fract_z
_atom_site_U_iso_or_equiv
_atom_site_adp_type
_atom_site_occupancy
_atom_site_symmetry_multiplicity
_atom_site_calc_flag
_atom_site_refinement_flags
Rh1 Rh 0.20328(4) 0.64971(3) 0.289840(14) 0.04298(12) Uani 1 1 d .
I2 I 0.02907(5) 0.78821(4) 0.26574(2) 0.0818(2) Uani 1 1 d .
O33 O 0.5910(4) 0.5841(4) 0.28394(13) 0.0584(11) Uani 1 1 d .
N35 N 0.3872(5) 0.7042(3) 0.22304(14) 0.0443(10) Uani 1 1 d .
N44 N 0.3485(5) 0.7569(3) 0.29081(15) 0.0455(9) Uani 1 1 d .
O31 O 0.0826(6) 0.5569(5) 0.45764(19) 0.0838(16) Uani 1 1 d .
C45 C 0.4240(6) 0.7678(4) 0.25386(16) 0.0450(12) Uani 1 1 d .
N46 N 0.5171(6) 0.8336(4) 0.24844(18) 0.0610(14) Uani 1 1 d .
C26 C 0.1961(6) 0.5946(4) 0.35906(18) 0.0461(11) Uani 1 1 d .
C23 C 0.1921(6) 0.4930(4) 0.29861(18) 0.0480(12) Uani 1 1 d .
H23 H 0.2167 0.4435 0.2771 0.058 Uiso 1 1 calc R
C16 C 0.6177(7) 0.6661(4) 0.41385(19) 0.0528(13) Uani 1 1 d .
C17 C 0.7080(7) 0.7097(5) 0.38318(19) 0.0544(13) Uani 1 1 d .
C43 C 0.2755(6) 0.6436(4) 0.22974(18) 0.0457(11) Uani 1 1 d .
C21 C 0.4181(6) 0.4959(4) 0.34058(17) 0.0428(11) Uani 1 1 d .
H21A H 0.4128 0.4449 0.3624 0.051 Uiso 1 1 calc R
H21B H 0.4528 0.4662 0.3144 0.051 Uiso 1 1 calc R
C4 C 0.2450(6) 0.6444(5) 0.39944(18) 0.0517(13) Uani 1 1 d .
H4A H 0.3143 0.6911 0.3920 0.062 Uiso 1 1 calc R
H4B H 0.1720 0.6800 0.4128 0.062 Uiso 1 1 calc R
C19 C 0.6060(6) 0.6151(4) 0.32602(17) 0.0469(12) Uani 1 1 d .
C5 C 0.2992(7) 0.5714(4) 0.43081(17) 0.0489(12) Uani 1 1 d .
C25 C 0.0677(6) 0.5954(5) 0.3430(2) 0.0569(15) Uani 1 1 d .
H25 H -0.0081 0.6312 0.3554 0.068 Uiso 1 1 calc R
C18 C 0.6993(6) 0.6824(5) 0.3390(2) 0.0529(13) Uani 1 1 d .
H18 H 0.7570 0.7101 0.3188 0.063 Uiso 1 1 calc R
C49 C 0.3725(7) 0.8212(5) 0.3220(2) 0.0597(16) Uani 1 1 d .
H49 H 0.3215 0.8172 0.3471 0.072 Uiso 1 1 calc R
C13 C 0.4790(8) 0.4697(5) 0.45921(19) 0.0588(16) Uani 1 1 d .
C6 C 0.2108(7) 0.5241(5) 0.4600(2) 0.0622(16) Uani 1 1 d .
C22 C 0.2780(5) 0.5319(4) 0.33142(17) 0.0416(11) Uani 1 1 d .
C34 C 0.6957(9) 0.6072(7) 0.2543(2) 0.075(2) Uani 1 1 d .
H34A H 0.6989 0.6767 0.2499 0.112 Uiso 1 1 calc R
H34B H 0.6792 0.5752 0.2272 0.112 Uiso 1 1 calc R
H34C H 0.7795 0.5852 0.2659 0.112 Uiso 1 1 calc R
C42 C 0.2506(7) 0.5969(4) 0.1913(2) 0.0565(15) Uani 1 1 d .
C20 C 0.5153(6) 0.5704(4) 0.35555(17) 0.0453(12) Uani 1 1 d .
C14 C 0.4326(6) 0.5461(4) 0.43066(16) 0.0461(12) Uani 1 1 d .
C8 C 0.3910(9) 0.4252(5) 0.4877(2) 0.0666(19) Uani 1 1 d .
C36 C 0.4333(6) 0.6949(4) 0.17930(17) 0.0481(13) Uani 1 1 d .
C24 C 0.0641(6) 0.5342(5) 0.3042(2) 0.0546(14) Uani 1 1 d .
H24 H -0.0158 0.5178 0.2873 0.065 Uiso 1 1 calc R
C15 C 0.5252(7) 0.5945(4) 0.39920(17) 0.0481(12) Uani 1 1 d .
C30 C 0.6291(9) 0.6951(5) 0.4569(2) 0.0662(18) Uani 1 1 d .
H30 H 0.5737 0.6666 0.4775 0.079 Uiso 1 1 calc R
C41 C 0.3473(8) 0.6282(4) 0.16030(19) 0.0590(16) Uani 1 1 d .
C48 C 0.4677(9) 0.8931(5) 0.3197(2) 0.074(2) Uani 1 1 d .
H48 H 0.4866 0.9351 0.3426 0.088 Uiso 1 1 calc R
C27 C 0.8008(9) 0.7788(6) 0.3973(3) 0.0746(19) Uani 1 1 d .
H27 H 0.8611 0.8052 0.3776 0.090 Uiso 1 1 calc R
C50 C 0.1390(10) 0.5263(6) 0.1823(3) 0.080(2) Uani 1 1 d .
H50A H 0.1695 0.4606 0.1872 0.120 Uiso 1 1 calc R
H50B H 0.1111 0.5329 0.1527 0.120 Uiso 1 1 calc R
H50C H 0.0651 0.5402 0.2011 0.120 Uiso 1 1 calc R
C9 C 0.4387(11) 0.3491(7) 0.5153(3) 0.085(3) Uani 1 1 d .
H9 H 0.3813 0.3192 0.5349 0.102 Uiso 1 1 calc R
C7 C 0.2547(8) 0.4546(6) 0.4880(2) 0.071(2) Uani 1 1 d .
H7 H 0.1955 0.4262 0.5075 0.085 Uiso 1 1 calc RD
C11 C 0.6583(11) 0.3633(7) 0.4843(3) 0.088(2) Uani 1 1 d .
H11 H 0.7464 0.3421 0.4829 0.106 Uiso 1 1 calc R
C12 C 0.6157(9) 0.4381(6) 0.4578(2) 0.0671(18) Uani 1 1 d .
H12 H 0.6756 0.4682 0.4390 0.081 Uiso 1 1 calc R
C29 C 0.7191(13) 0.7639(7) 0.4696(3) 0.099(3) Uani 1 1 d .
H29 H 0.7238 0.7816 0.4986 0.119 Uiso 1 1 calc R
C47 C 0.5326(9) 0.8978(6) 0.2806(2) 0.074(2) Uani 1 1 d .
H47 H 0.5917 0.9494 0.2763 0.089 Uiso 1 1 calc R
C40 C 0.3670(11) 0.6064(6) 0.1158(2) 0.083(3) Uani 1 1 d .
H40 H 0.3132 0.5608 0.1017 0.099 Uiso 1 1 calc R
C28 C 0.8047(11) 0.8085(7) 0.4398(3) 0.090(3) Uani 1 1 d .
H28 H 0.8633 0.8574 0.4486 0.109 Uiso 1 1 calc R
C37 C 0.5399(9) 0.7414(6) 0.1583(2) 0.0682(18) Uani 1 1 d .
H37 H 0.5972 0.7842 0.1726 0.082 Uiso 1 1 calc R
C39 C 0.4658(12) 0.6534(7) 0.0942(2) 0.088(3) Uani 1 1 d .
H39 H 0.4757 0.6420 0.0647 0.106 Uiso 1 1 calc R
C38 C 0.5536(12) 0.7186(7) 0.1145(3) 0.088(3) Uani 1 1 d .
H38 H 0.6221 0.7472 0.0985 0.106 Uiso 1 1 calc R
C10 C 0.5714(14) 0.3199(7) 0.5128(3) 0.099(3) Uani 1 1 d .
H10 H 0.6018 0.2700 0.5307 0.119 Uiso 1 1 calc R
C32 C -0.0121(13) 0.5198(16) 0.4857(5) 0.171(8) Uani 1 1 d .
H32A H -0.0931 0.5570 0.4831 0.257 Uiso 1 1 calc R
H32B H 0.0205 0.5240 0.5148 0.257 Uiso 1 1 calc R
H32C H -0.0296 0.4526 0.4786 0.257 Uiso 1 1 calc RD

loop_
_atom_site_aniso_label
_atom_site_aniso_U_11
_atom_site_aniso_U_22
_atom_site_aniso_U_33
_atom_site_aniso_U_23
_atom_site_aniso_U_13
_atom_site_aniso_U_12
Rh1 0.0404(2) 0.03354(18) 0.0550(2) 0.00557(17) 0.00205(18) -0.00160(16)
I2 0.0657(3) 0.0656(3) 0.1139(4) 0.0357(3) 0.0184(3) 0.0243(2)
O33 0.051(2) 0.083(3) 0.041(2) 0.004(2) 0.0024(17) 0.003(2)
N35 0.052(3) 0.040(2) 0.041(2) 0.0025(17) 0.0001(18) 0.001(2)
N44 0.053(2) 0.036(2) 0.048(2) 0.0031(19) 0.012(2) -0.0054(18)
O31 0.067(3) 0.096(4) 0.088(4) 0.013(3) 0.016(3) -0.007(3)
C45 0.058(3) 0.037(3) 0.041(2) 0.004(2) -0.004(2) -0.004(2)
N46 0.070(3) 0.054(3) 0.059(3) 0.001(2) 0.016(2) -0.016(3)
C26 0.042(3) 0.037(2) 0.060(3) 0.010(2) 0.008(2) 0.002(2)
C23 0.052(3) 0.036(2) 0.056(3) 0.005(2) -0.010(2) -0.009(2)
C16 0.060(4) 0.045(3) 0.054(3) 0.002(2) -0.001(3) -0.005(3)
C17 0.053(3) 0.053(3) 0.057(3) 0.002(2) 0.001(3) -0.008(3)
C43 0.052(3) 0.033(2) 0.052(3) 0.007(2) -0.004(2) -0.004(2)
C21 0.048(3) 0.040(3) 0.040(2) -0.002(2) 0.003(2) 0.005(2)
C4 0.055(3) 0.046(3) 0.054(3) -0.003(2) 0.017(2) 0.001(3)
C19 0.047(3) 0.053(3) 0.040(3) 0.002(2) 0.001(2) 0.004(2)
C5 0.061(3) 0.045(3) 0.040(2) -0.003(2) 0.007(3) -0.009(3)
C25 0.046(3) 0.048(3) 0.076(4) 0.016(3) 0.006(3) -0.004(2)
C18 0.039(3) 0.059(3) 0.061(3) 0.009(3) 0.006(3) -0.005(2)
C49 0.065(4) 0.063(4) 0.051(3) 0.002(3) 0.010(3) -0.017(3)
C13 0.080(5) 0.048(3) 0.049(3) -0.007(2) -0.010(3) -0.001(3)
C6 0.057(4) 0.070(4) 0.059(3) -0.003(3) 0.017(3) -0.022(3)
C22 0.035(3) 0.038(2) 0.052(3) 0.007(2) 0.008(2) -0.007(2)
C34 0.068(4) 0.108(6) 0.048(3) -0.001(3) 0.018(3) 0.003(4)
C42 0.067(4) 0.037(3) 0.065(3) 0.000(2) -0.019(3) -0.005(3)
C20 0.048(3) 0.043(3) 0.045(3) -0.005(2) 0.002(2) 0.004(2)
C14 0.059(3) 0.046(3) 0.034(2) -0.003(2) 0.003(2) -0.007(2)
C8 0.095(6) 0.054(4) 0.051(3) 0.001(3) -0.002(3) -0.019(4)
C36 0.064(4) 0.036(3) 0.044(3) 0.008(2) 0.003(2) 0.008(2)
C24 0.045(3) 0.055(3) 0.064(3) 0.004(3) -0.012(2) -0.005(3)
C15 0.054(3) 0.048(3) 0.041(3) 0.001(2) 0.000(2) -0.005(3)
C30 0.081(5) 0.063(4) 0.054(3) -0.009(3) 0.009(3) -0.017(4)
C41 0.089(5) 0.045(3) 0.044(3) 0.000(2) -0.011(3) 0.018(3)
C48 0.107(6) 0.050(3) 0.064(4) -0.014(3) 0.013(4) -0.035(4)
C27 0.076(5) 0.070(4) 0.078(4) 0.008(4) 0.005(4) -0.022(4)
C50 0.090(6) 0.072(5) 0.079(5) -0.002(4) -0.031(4) -0.018(4)
C9 0.107(7) 0.077(5) 0.071(4) 0.028(4) -0.008(4) -0.020(5)
C7 0.078(5) 0.073(5) 0.062(4) 0.019(3) 0.015(3) -0.021(4)
C11 0.096(6) 0.080(5) 0.088(5) 0.014(5) -0.012(5) 0.016(5)
C12 0.077(5) 0.065(4) 0.060(4) 0.013(3) -0.004(3) -0.002(4)
C29 0.146(9) 0.093(6) 0.058(4) -0.020(4) -0.001(5) -0.049(7)
C47 0.091(5) 0.065(4) 0.067(4) -0.023(3) 0.021(4) -0.041(4)
C40 0.123(8) 0.068(4) 0.056(4) -0.016(3) -0.026(4) 0.015(5)
C28 0.091(6) 0.085(6) 0.095(6) -0.027(5) -0.001(5) -0.028(5)
C37 0.089(5) 0.065(4) 0.051(3) 0.003(3) 0.021(4) 0.007(4)
C39 0.127(7) 0.089(5) 0.049(3) -0.016(4) 0.013(4) -0.009(6)
C38 0.128(8) 0.074(5) 0.063(4) 0.006(4) 0.033(5) 0.008(5)
C10 0.134(9) 0.056(4) 0.107(7) 0.026(4) -0.034(6) -0.012(5)
C32 0.080(8) 0.26(2) 0.170(12) 0.086(14) 0.052(8) 0.003(10)

loop_
_atom_type_symbol
_atom_type_description
_atom_type_scat_dispersion_real
_atom_type_scat_dispersion_imag
_atom_type_scat_source
C C 0.0033 0.0016 'International Tables Vol C Tables 4.2.6.8 and 6.1.1.4'
H H 0.0000 0.0000 'International Tables Vol C Tables 4.2.6.8 and 6.1.1.4'
I I -0.4742 1.8119 'International Tables Vol C Tables 4.2.6.8 and 6.1.1.4'
N N 0.0061 0.0033 'International Tables Vol C Tables 4.2.6.8 and 6.1.1.4'
O O 0.0106 0.0060 'International Tables Vol C Tables 4.2.6.8 and 6.1.1.4'
Rh Rh -1.1178 0.9187 'International Tables Vol C Tables 4.2.6.8 and 6.1.1.4'

loop_
_geom_angle_atom_site_label_1
_geom_angle_atom_site_label_2
_geom_angle_atom_site_label_3
_geom_angle
C43 Rh1 N44 77.7(2)
C43 Rh1 C24 113.3(2)
N44 Rh1 C24 166.9(2)
C43 Rh1 C23 95.4(2)
N44 Rh1 C23 137.5(2)
C24 Rh1 C23 38.2(2)
C43 Rh1 C22 113.0(2)
N44 Rh1 C22 105.79(19)
C24 Rh1 C22 64.0(2)
C23 Rh1 C22 38.4(2)
C43 Rh1 C25 151.9(2)
N44 Rh1 C25 130.3(2)
C24 Rh1 C25 38.7(3)
C23 Rh1 C25 63.4(2)
C22 Rh1 C25 62.4(2)
C43 Rh1 C26 151.1(2)
N44 Rh1 C26 104.1(2)
C24 Rh1 C26 62.8(2)
C23 Rh1 C26 63.3(2)
C22 Rh1 C26 38.20(19)
C25 Rh1 C26 35.5(2)
C43 Rh1 I2 90.40(16)
N44 Rh1 I2 87.81(14)
C24 Rh1 I2 98.81(17)
C23 Rh1 I2 134.49(16)
C22 Rh1 I2 154.70(13)
C25 Rh1 I2 92.43(17)
C26 Rh1 I2 118.42(14)
C19 O33 C34 117.3(5)
C45 N35 C43 119.7(5)
C45 N35 C36 129.6(5)
C43 N35 C36 110.1(5)
C49 N44 C45 115.6(5)
C49 N44 Rh1 127.4(4)
C45 N44 Rh1 116.8(4)
C32 O31 C6 119.6(8)
N46 C45 N35 123.5(5)
N46 C45 N44 124.9(5)
N35 C45 N44 111.5(5)
C45 N46 C47 116.1(5)
C25 C26 C22 108.5(5)
C25 C26 C4 126.8(6)
C22 C26 C4 124.6(5)
C25 C26 Rh1 71.8(3)
C22 C26 Rh1 68.0(3)
C4 C26 Rh1 128.5(4)
C24 C23 C22 108.2(5)
C24 C23 Rh1 70.6(3)
C22 C23 Rh1 72.0(3)
C24 C23 H23 125.8
C22 C23 H23 125.8
Rh1 C23 H23 125.8
C30 C16 C17 117.4(6)
C30 C16 C15 123.6(6)
C17 C16 C15 119.0(5)
C18 C17 C27 121.4(6)
C18 C17 C16 119.1(6)
C27 C17 C16 119.5(6)
C42 C43 N35 106.9(5)
C42 C43 Rh1 139.4(5)
N35 C43 Rh1 113.6(4)
C20 C21 C22 116.4(4)
C20 C21 H21A 108.2
C22 C21 H21A 108.2
C20 C21 H21B 108.2
C22 C21 H21B 108.2
H21A C21 H21B 107.3
C5 C4 C26 110.8(5)
C5 C4 H4A 109.5
C26 C4 H4A 109.5
C5 C4 H4B 109.5
C26 C4 H4B 109.5
H4A C4 H4B 108.1
O33 C19 C18 123.9(5)
O33 C19 C20 113.8(5)
C18 C19 C20 122.3(5)
C14 C5 C6 119.5(6)
C14 C5 C4 121.1(5)
C6 C5 C4 119.3(6)
C26 C25 C24 108.3(6)
C26 C25 Rh1 72.8(3)
C24 C25 Rh1 66.8(4)
C26 C25 H25 125.9
C24 C25 H25 125.9
Rh1 C25 H25 125.9
C17 C18 C19 120.0(6)
C17 C18 H18 120.0
C19 C18 H18 120.0
N44 C49 C48 124.1(6)
N44 C49 H49 117.9
C48 C49 H49 117.9
C8 C13 C14 120.1(7)
C8 C13 C12 119.6(7)
C14 C13 C12 120.4(6)
O31 C6 C7 124.7(6)
O31 C6 C5 113.9(6)
C7 C6 C5 121.4(7)
C26 C22 C23 107.1(5)
C26 C22 C21 127.0(5)
C23 C22 C21 124.7(5)
C26 C22 Rh1 73.8(3)
C23 C22 Rh1 69.6(3)
C21 C22 Rh1 131.7(3)
O33 C34 H34A 109.5
O33 C34 H34B 109.5
H34A C34 H34B 109.5
O33 C34 H34C 109.5
H34A C34 H34C 109.5
H34B C34 H34C 109.5
C43 C42 C41 108.6(5)
C43 C42 C50 126.6(7)
C41 C42 C50 124.9(6)
C15 C20 C19 118.3(5)
C15 C20 C21 120.8(5)
C19 C20 C21 120.9(5)
C5 C14 C13 119.4(6)
C5 C14 C15 119.4(5)
C13 C14 C15 121.1(6)
C13 C8 C9 119.0(8)
C13 C8 C7 119.3(7)
C9 C8 C7 121.6(7)
C41 C36 C37 125.2(6)
C41 C36 N35 104.9(5)
C37 C36 N35 129.9(6)
C23 C24 C25 107.7(5)
C23 C24 Rh1 71.2(3)
C25 C24 Rh1 74.5(4)
C23 C24 H24 125.9
C25 C24 H24 125.9
Rh1 C24 H24 125.9
C20 C15 C16 121.2(5)
C20 C15 C14 118.7(5)
C16 C15 C14 120.1(5)
C16 C30 C29 121.7(7)
C16 C30 H30 119.2
C29 C30 H30 119.2
C36 C41 C40 117.5(8)
C36 C41 C42 109.5(5)
C40 C41 C42 132.9(7)
C49 C48 C47 114.2(6)
C49 C48 H48 122.9
C47 C48 H48 122.9
C28 C27 C17 121.2(8)
C28 C27 H27 119.4
C17 C27 H27 119.4
C42 C50 H50A 109.5
C42 C50 H50B 109.5
H50A C50 H50B 109.5
C42 C50 H50C 109.5
H50A C50 H50C 109.5
H50B C50 H50C 109.5
C10 C9 C8 119.8(8)
C10 C9 H9 120.1
C8 C9 H9 120.1
C6 C7 C8 120.3(6)
C6 C7 H7 119.9
C8 C7 H7 119.9
C10 C11 C12 120.4(10)
C10 C11 H11 119.8
C12 C11 H11 119.8
C11 C12 C13 120.0(8)
C11 C12 H12 120.0
C13 C12 H12 120.0
C30 C29 C28 121.3(7)
C30 C29 H29 119.4
C28 C29 H29 119.4
N46 C47 C48 124.7(6)
N46 C47 H47 117.7
C48 C47 H47 117.7
C39 C40 C41 118.5(8)
C39 C40 H40 120.7
C41 C40 H40 120.7
C27 C28 C29 118.9(8)
C27 C28 H28 120.6
C29 C28 H28 120.6
C38 C37 C36 115.0(8)
C38 C37 H37 122.5
C36 C37 H37 122.5
C40 C39 C38 122.7(7)
C40 C39 H39 118.6
C38 C39 H39 118.6
C39 C38 C37 121.0(9)
C39 C38 H38 119.5
C37 C38 H38 119.5
C11 C10 C9 121.2(8)
C11 C10 H10 119.4
C9 C10 H10 119.4
O31 C32 H32A 109.5
O31 C32 H32B 109.5
H32A C32 H32B 109.5
O31 C32 H32C 109.5
H32A C32 H32C 109.5
H32B C32 H32C 109.5

loop_
_geom_bond_atom_site_label_1
_geom_bond_atom_site_label_2
_geom_bond_distance
Rh1 C43 1.994(6)
Rh1 N44 2.064(5)
Rh1 C24 2.151(6)
Rh1 C23 2.160(5)
Rh1 C22 2.191(5)
Rh1 C25 2.256(6)
Rh1 C26 2.268(5)
Rh1 I2 2.6787(6)
O33 C19 1.375(7)
O33 C34 1.427(8)
N35 C45 1.341(7)
N35 C43 1.406(7)
N35 C36 1.434(7)
N44 C49 1.326(8)
N44 C45 1.377(7)
O31 C32 1.381(12)
O31 C6 1.361(10)
C45 N46 1.305(8)
N46 C47 1.335(8)
C26 C25 1.379(9)
C26 C22 1.461(8)
C26 C4 1.503(9)
C23 C24 1.410(9)
C23 C22 1.431(8)
C23 H23 0.9800
C16 C30 1.392(9)
C16 C17 1.439(9)
C16 C15 1.421(9)
C17 C18 1.418(9)
C17 C27 1.394(10)
C43 C42 1.370(9)
C21 C20 1.482(8)
C21 C22 1.512(8)
C21 H21A 0.9700
C21 H21B 0.9700
C4 C5 1.492(9)
C4 H4A 0.9700
C4 H4B 0.9700
C19 C18 1.370(9)
C19 C20 1.425(8)
C5 C14 1.380(9)
C5 C6 1.418(8)
C25 C24 1.463(10)
C25 H25 0.9800
C18 H18 0.9300
C49 C48 1.371(9)
C49 H49 0.9300
C13 C8 1.387(10)
C13 C14 1.443(9)
C13 C12 1.436(11)
C6 C7 1.359(11)
C34 H34A 0.9600
C34 H34B 0.9600
C34 H34C 0.9600
C42 C41 1.428(10)
C42 C50 1.502(10)
C20 C15 1.391(8)
C14 C15 1.497(8)
C8 C9 1.425(11)
C8 C7 1.422(12)
C36 C41 1.384(9)
C36 C37 1.400(10)
C24 H24 0.9800
C30 C29 1.360(11)
C30 H30 0.9300
C41 C40 1.422(10)
C48 C47 1.372(10)
C48 H48 0.9300
C27 C28 1.374(12)
C27 H27 0.9300
C50 H50A 0.9600
C50 H50B 0.9600
C50 H50C 0.9600
C9 C10 1.389(17)
C9 H9 0.9300
C7 H7 0.9300
C11 C10 1.371(15)
C11 C12 1.377(11)
C11 H11 0.9300
C12 H12 0.9300
C29 C28 1.397(14)
C29 H29 0.9300
C47 H47 0.9300
C40 C39 1.355(14)
C40 H40 0.9300
C28 H28 0.9300
C37 C38 1.397(11)
C37 H37 0.9300
C39 C38 1.399(15)
C39 H39 0.9300
C38 H38 0.9300
C10 H10 0.9300
C32 H32A 0.9600
C32 H32B 0.9600
C32 H32C 0.9600

loop_
_geom_torsion_atom_site_label_1
_geom_torsion_atom_site_label_2
_geom_torsion_atom_site_label_3
_geom_torsion_atom_site_label_4
_geom_torsion
C43 Rh1 N44 C49 171.9(6)
C24 Rh1 N44 C49 -39.7(13)
C23 Rh1 N44 C49 -103.5(6)
C22 Rh1 N44 C49 -77.3(6)
C25 Rh1 N44 C49 -10.3(7)
C26 Rh1 N44 C49 -37.8(6)
I2 Rh1 N44 C49 81.0(6)
C43 Rh1 N44 C45 -3.5(4)
C24 Rh1 N44 C45 144.9(9)
C23 Rh1 N44 C45 81.1(5)
C22 Rh1 N44 C45 107.3(4)
C25 Rh1 N44 C45 174.3(4)
C26 Rh1 N44 C45 146.8(4)
I2 Rh1 N44 C45 -94.4(4)
C43 N35 C45 N46 -172.5(6)
C36 N35 C45 N46 -2.3(10)
C43 N35 C45 N44 5.4(7)
C36 N35 C45 N44 175.6(5)
C49 N44 C45 N46 2.0(9)
Rh1 N44 C45 N46 177.9(5)
C49 N44 C45 N35 -175.9(5)
Rh1 N44 C45 N35 0.1(6)
N35 C45 N46 C47 173.4(7)
N44 C45 N46 C47 -4.2(10)
C43 Rh1 C26 C25 -127.1(5)
N44 Rh1 C26 C25 142.7(4)
C24 Rh1 C26 C25 -37.8(4)
C23 Rh1 C26 C25 -80.9(4)
C22 Rh1 C26 C25 -119.6(5)
I2 Rh1 C26 C25 47.5(4)
C43 Rh1 C26 C22 -7.5(6)
N44 Rh1 C26 C22 -97.7(3)
C24 Rh1 C26 C22 81.8(3)
C23 Rh1 C26 C22 38.8(3)
C25 Rh1 C26 C22 119.6(5)
I2 Rh1 C26 C22 167.1(2)
C43 Rh1 C26 C4 109.9(6)
N44 Rh1 C26 C4 19.8(5)
C24 Rh1 C26 C4 -160.7(6)
C23 Rh1 C26 C4 156.2(6)
C22 Rh1 C26 C4 117.5(6)
C25 Rh1 C26 C4 -122.9(7)
I2 Rh1 C26 C4 -75.5(5)
C43 Rh1 C23 C24 -121.5(4)
N44 Rh1 C23 C24 160.8(3)
C22 Rh1 C23 C24 117.6(5)
C25 Rh1 C23 C24 39.2(4)
C26 Rh1 C23 C24 79.0(4)
I2 Rh1 C23 C24 -25.6(4)
C43 Rh1 C23 C22 120.9(3)
N44 Rh1 C23 C22 43.2(5)
C24 Rh1 C23 C22 -117.6(5)
C25 Rh1 C23 C22 -78.4(3)
C26 Rh1 C23 C22 -38.6(3)
I2 Rh1 C23 C22 -143.2(2)
C30 C16 C17 C18 -179.8(7)
C15 C16 C17 C18 2.0(10)
C30 C16 C17 C27 -0.6(10)
C15 C16 C17 C27 -178.8(7)
C45 N35 C43 C42 171.8(5)
C36 N35 C43 C42 -0.1(6)
C45 N35 C43 Rh1 -8.5(6)
C36 N35 C43 Rh1 179.5(3)
N44 Rh1 C43 C42 -174.5(7)
C24 Rh1 C43 C42 12.9(7)
C23 Rh1 C43 C42 48.0(7)
C22 Rh1 C43 C42 83.4(7)
C25 Rh1 C43 C42 9.1(10)
C26 Rh1 C43 C42 88.4(8)
I2 Rh1 C43 C42 -86.8(7)
N44 Rh1 C43 N35 6.0(4)
C24 Rh1 C43 N35 -166.6(4)
C23 Rh1 C43 N35 -131.5(4)
C22 Rh1 C43 N35 -96.1(4)
C25 Rh1 C43 N35 -170.4(4)
C26 Rh1 C43 N35 -91.1(6)
I2 Rh1 C43 N35 93.7(4)
C25 C26 C4 C5 119.3(6)
C22 C26 C4 C5 -57.2(7)
Rh1 C26 C4 C5 -145.3(4)
C34 O33 C19 C18 13.9(9)
C34 O33 C19 C20 -165.9(6)
C26 C4 C5 C14 91.1(6)
C26 C4 C5 C6 -86.0(6)
C22 C26 C25 C24 -0.7(6)
C4 C26 C25 C24 -177.6(5)
Rh1 C26 C25 C24 57.5(4)
C22 C26 C25 Rh1 -58.3(4)
C4 C26 C25 Rh1 124.8(5)
C43 Rh1 C25 C26 125.0(5)
N44 Rh1 C25 C26 -50.4(5)
C24 Rh1 C25 C26 119.4(5)
C23 Rh1 C25 C26 80.7(4)
C22 Rh1 C25 C26 37.3(3)
I2 Rh1 C25 C26 -139.6(3)
C43 Rh1 C25 C24 5.7(7)
N44 Rh1 C25 C24 -169.7(3)
C23 Rh1 C25 C24 -38.7(4)
C22 Rh1 C25 C24 -82.0(4)
C26 Rh1 C25 C24 -119.4(5)
I2 Rh1 C25 C24 101.1(3)
C27 C17 C18 C19 -179.3(7)
C16 C17 C18 C19 -0.1(10)
O33 C19 C18 C17 -179.7(6)
C20 C19 C18 C17 0.0(9)
C45 N44 C49 C48 -1.8(10)
Rh1 N44 C49 C48 -177.3(6)
C32 O31 C6 C7 1.0(15)
C32 O31 C6 C5 -177.2(12)
C14 C5 C6 O31 178.7(6)
C4 C5 C6 O31 -4.2(9)
C14 C5 C6 C7 0.4(9)
C4 C5 C6 C7 177.6(6)
C25 C26 C22 C23 -1.5(6)
C4 C26 C22 C23 175.5(5)
Rh1 C26 C22 C23 -62.0(3)
C25 C26 C22 C21 -169.1(5)
C4 C26 C22 C21 7.9(8)
Rh1 C26 C22 C21 130.3(5)
C25 C26 C22 Rh1 60.6(4)
C4 C26 C22 Rh1 -122.4(5)
C24 C23 C22 C26 3.1(6)
Rh1 C23 C22 C26 64.8(3)
C24 C23 C22 C21 171.1(5)
Rh1 C23 C22 C21 -127.2(5)
C24 C23 C22 Rh1 -61.6(4)
C20 C21 C22 C26 -47.5(7)
C20 C21 C22 C23 146.9(5)
C20 C21 C22 Rh1 54.1(7)
C43 Rh1 C22 C26 176.1(3)
N44 Rh1 C22 C26 92.9(3)
C24 Rh1 C22 C26 -78.2(4)
C23 Rh1 C22 C26 -115.8(5)
C25 Rh1 C22 C26 -34.7(3)
I2 Rh1 C22 C26 -27.4(5)
C43 Rh1 C22 C23 -68.2(4)
N44 Rh1 C22 C23 -151.3(3)
C24 Rh1 C22 C23 37.6(4)
C25 Rh1 C22 C23 81.1(4)
C26 Rh1 C22 C23 115.8(5)
I2 Rh1 C22 C23 88.3(4)
C43 Rh1 C22 C21 50.7(5)
N44 Rh1 C22 C21 -32.5(5)
C24 Rh1 C22 C21 156.4(6)
C23 Rh1 C22 C21 118.9(6)
C25 Rh1 C22 C21 -160.1(6)
C26 Rh1 C22 C21 -125.4(6)
I2 Rh1 C22 C21 -152.8(3)
N35 C43 C42 C41 0.1(7)
Rh1 C43 C42 C41 -179.5(5)
N35 C43 C42 C50 -178.5(7)
Rh1 C43 C42 C50 1.9(11)
O33 C19 C20 C15 177.9(5)
C18 C19 C20 C15 -1.8(9)
O33 C19 C20 C21 1.4(8)
C18 C19 C20 C21 -178.3(5)
C22 C21 C20 C15 85.8(7)
C22 C21 C20 C19 -97.8(6)
C6 C5 C14 C13 1.9(8)
C4 C5 C14 C13 -175.2(5)
C6 C5 C14 C15 178.7(5)
C4 C5 C14 C15 1.5(8)
C8 C13 C14 C5 -2.6(8)
C12 C13 C14 C5 176.3(6)
C8 C13 C14 C15 -179.3(5)
C12 C13 C14 C15 -0.3(8)
C14 C13 C8 C9 179.3(6)
C12 C13 C8 C9 0.4(10)
C14 C13 C8 C7 0.9(10)
C12 C13 C8 C7 -178.0(7)
C45 N35 C36 C41 -170.8(6)
C43 N35 C36 C41 0.1(6)
C45 N35 C36 C37 8.6(10)
C43 N35 C36 C37 179.5(6)
C22 C23 C24 C25 -3.6(6)
Rh1 C23 C24 C25 -66.1(4)
C22 C23 C24 Rh1 62.5(4)
C26 C25 C24 C23 2.7(7)
Rh1 C25 C24 C23 63.9(4)
C26 C25 C24 Rh1 -61.2(4)
C43 Rh1 C24 C23 67.5(4)
N44 Rh1 C24 C23 -78.6(11)
C22 Rh1 C24 C23 -37.8(3)
C25 Rh1 C24 C23 -115.4(5)
C26 Rh1 C24 C23 -80.7(4)
I2 Rh1 C24 C23 161.8(3)
C43 Rh1 C24 C25 -177.1(3)
N44 Rh1 C24 C25 36.8(12)
C23 Rh1 C24 C25 115.4(5)
C22 Rh1 C24 C25 77.6(4)
C26 Rh1 C24 C25 34.7(3)
I2 Rh1 C24 C25 -82.8(3)
C19 C20 C15 C16 3.8(9)
C21 C20 C15 C16 -179.7(6)
C19 C20 C15 C14 -178.5(5)
C21 C20 C15 C14 -2.0(9)
C30 C16 C15 C20 178.0(7)
C17 C16 C15 C20 -3.9(10)
C30 C16 C15 C14 0.4(10)
C17 C16 C15 C14 178.4(6)
C5 C14 C15 C20 -71.5(7)
C13 C14 C15 C20 105.2(7)
C5 C14 C15 C16 106.2(7)
C13 C14 C15 C16 -77.1(8)
C17 C16 C30 C29 1.8(12)
C15 C16 C30 C29 179.9(9)
C37 C36 C41 C40 -1.1(10)
N35 C36 C41 C40 178.3(6)
C37 C36 C41 C42 -179.5(6)
N35 C36 C41 C42 -0.1(6)
C43 C42 C41 C36 0.0(7)
C50 C42 C41 C36 178.7(7)
C43 C42 C41 C40 -178.0(7)
C50 C42 C41 C40 0.7(12)
N44 C49 C48 C47 3.9(12)
C18 C17 C27 C28 176.9(9)
C16 C17 C27 C28 -2.2(13)
C13 C8 C9 C10 -0.9(12)
C7 C8 C9 C10 177.4(9)
O31 C6 C7 C8 179.8(7)
C5 C6 C7 C8 -2.1(11)
C13 C8 C7 C6 1.4(11)
C9 C8 C7 C6 -176.9(7)
C10 C11 C12 C13 -1.3(13)
C8 C13 C12 C11 0.8(11)
C14 C13 C12 C11 -178.2(7)
C16 C30 C29 C28 -0.2(17)
C45 N46 C47 C48 6.6(14)
C49 C48 C47 N46 -6.4(14)
C36 C41 C40 C39 -1.7(11)
C42 C41 C40 C39 176.2(8)
C17 C27 C28 C29 3.9(16)
C30 C29 C28 C27 -2.7(18)
C41 C36 C37 C38 2.1(11)
N35 C36 C37 C38 -177.2(7)
C41 C40 C39 C38 3.5(15)
C40 C39 C38 C37 -2.5(16)
C36 C37 C38 C39 -0.3(13)
C12 C11 C10 C9 0.8(15)
C8 C9 C10 C11 0.4(15)

loop_
_platon_squeeze_void_nr
_platon_squeeze_void_average_x
_platon_squeeze_void_average_y
_platon_squeeze_void_average_z
_platon_squeeze_void_volume
_platon_squeeze_void_count_electrons
_platon_squeeze_void_content
1 -0.071 0.652 0.116 257 48 ' '
2 0.071 0.152 0.384 257 47 ' '
3 -0.429 0.348 0.616 257 48 ' '
4 0.429 -0.152 0.884 257 47 ' '
